data_7704405
loop_
_publ_author_name
'Peterson, Madeline'
'Hunt, Camden'
'Wang, Zongheng'
'Heinrich, Shannon E.'
'Wu, Guang'
'M\'enard, Gabriel'

_publ_section_title
;
 Synthesis, characterization, and electrochemical properties of a
 first-row metal phthalocyanine series.
;
_journal_issue 45
_journal_name_full 'Dalton transactions (Cambridge, England : 2003)'
_journal_page_first 16268
_journal_page_last 16277
_journal_paper_doi 10.1039/d0dt01372b
_journal_volume 49
_journal_year 2020
_chemical_formula_sum 'C48 H50 N8 O8'
_chemical_formula_weight 866.96
_space_group_crystal_system monoclinic
_space_group_IT_number 14
_space_group_name_Hall '-P 2ybc'
_space_group_name_H-M_alt 'P 1 21/c 1'
_atom_sites_solution_hydrogens geom
_audit_creation_method SHELXL-2014/7
_audit_update_record
;
2020-04-10 deposited with the CCDC.	2020-05-05 downloaded from the CCDC.
;
_cell_angle_alpha 90
_cell_angle_beta 92.599(7)
_cell_angle_gamma 90
_cell_formula_units_Z 4
_cell_length_a 15.1518(16)
_cell_length_b 20.927(2)
_cell_length_c 13.0887(13)
_cell_measurement_reflns_used 1095
_cell_measurement_temperature 100(2)
_cell_measurement_theta_max 20.55
_cell_measurement_theta_min 2.32
_cell_volume 4145.9(7)
_computing_structure_refinement 'SHELXL-2014/7 (Sheldrick, 2014)'
_diffrn_ambient_temperature 100(2)
_diffrn_measured_fraction_theta_full 0.998
_diffrn_measured_fraction_theta_max 0.998
_diffrn_measurement_device_type 'Bruker Kappa Apex 2'
_diffrn_radiation_type MoK\a
_diffrn_radiation_wavelength 0.71073
_diffrn_reflns_av_R_equivalents 0.1212
_diffrn_reflns_av_unetI/netI 0.2178
_diffrn_reflns_Laue_measured_fraction_full 0.998
_diffrn_reflns_Laue_measured_fraction_max 0.998
_diffrn_reflns_limit_h_max 17
_diffrn_reflns_limit_h_min -15
_diffrn_reflns_limit_k_max 24
_diffrn_reflns_limit_k_min -22
_diffrn_reflns_limit_l_max 15
_diffrn_reflns_limit_l_min -15
_diffrn_reflns_number 14504
_diffrn_reflns_point_group_measured_fraction_full 0.998
_diffrn_reflns_point_group_measured_fraction_max 0.998
_diffrn_reflns_theta_full 24.407
_diffrn_reflns_theta_max 24.407
_diffrn_reflns_theta_min 1.660
_exptl_absorpt_coefficient_mu 0.096
_exptl_crystal_colour green
_exptl_crystal_density_diffrn 1.389
_exptl_crystal_description plate
_exptl_crystal_F_000 1832
_exptl_crystal_size_max 0.150
_exptl_crystal_size_mid 0.100
_exptl_crystal_size_min 0.050
_refine_diff_density_max 0.635
_refine_diff_density_min -0.369
_refine_diff_density_rms 0.061
_refine_ls_extinction_method none
_refine_ls_goodness_of_fit_ref 0.835
_refine_ls_hydrogen_treatment constr
_refine_ls_matrix_type full
_refine_ls_number_parameters 578
_refine_ls_number_reflns 6818
_refine_ls_number_restraints 12
_refine_ls_restrained_S_all 0.837
_refine_ls_R_factor_all 0.1647
_refine_ls_R_factor_gt 0.0570
_refine_ls_shift/su_max 0.004
_refine_ls_shift/su_mean 0.000
_refine_ls_structure_factor_coef Fsqd
_refine_ls_weighting_details 'w=1/[\s^2^(Fo^2^)+(0.0324P)^2^] where P=(Fo^2^+2Fc^2^)/3'
_refine_ls_weighting_scheme calc
_refine_ls_wR_factor_gt 0.1089
_refine_ls_wR_factor_ref 0.1342
_reflns_Friedel_coverage 0.000
_reflns_number_gt 2889
_reflns_number_total 6818
_reflns_threshold_expression 'I > 2\s(I)'
_cod_data_source_file d0dt01372b2.cif
_cod_data_source_block cch39
_cod_depositor_comments 'Adding full bibliography for 7704403--7704411.cif.'
_cod_original_cell_volume 4146.0(7)
_cod_original_sg_symbol_H-M 'P 21/c'
_cod_database_code 7704405
_shelx_shelxl_version_number 2014/7
_shelx_space_group_comment
;
The symmetry employed for this shelxl refinement is uniquely defined
by the following loop, which should always be used as a source of
symmetry information in preference to the above space-group names.
They are only intended as comments.
;
_shelx_estimated_absorpt_t_min 0.986
_shelx_estimated_absorpt_t_max 0.995

loop_
_space_group_symop_operation_xyz
'x, y, z'
'-x, y+1/2, -z+1/2'
'-x, -y, -z'
'x, -y-1/2, z-1/2'

loop_
_atom_site_label
_atom_site_type_symbol
_atom_site_fract_x
_atom_site_fract_y
_atom_site_fract_z
_atom_site_U_iso_or_equiv
_atom_site_adp_type
_atom_site_occupancy
_atom_site_site_symmetry_order
_atom_site_calc_flag
_atom_site_refinement_flags_posn
_atom_site_refinement_flags_adp
_atom_site_refinement_flags_occupancy
_atom_site_disorder_assembly
_atom_site_disorder_group
C35 C 0.8371(7) 0.5913(3) 0.9104(9) 0.033(8) Uiso 0.5 1 d D . P A 1
H35A H 0.8044 0.6156 0.9615 0.040 Uiso 0.5 1 calc R U P A 1
H35B H 0.7985 0.5870 0.8477 0.040 Uiso 0.5 1 calc R U P A 1
C36 C 0.9176(7) 0.6260(4) 0.8868(8) 0.038(3) Uiso 0.5 1 d D . P A 1
H36A H 0.9562 0.6294 0.9486 0.057 Uiso 0.5 1 calc R U P A 1
H36B H 0.9020 0.6689 0.8619 0.057 Uiso 0.5 1 calc R U P A 1
H36C H 0.9484 0.6029 0.8339 0.057 Uiso 0.5 1 calc R U P A 1
C35B C 0.8263(8) 0.5890(3) 0.9145(10) 0.035(8) Uiso 0.5 1 d D . P A 2
H35C H 0.7745 0.6014 0.9535 0.041 Uiso 0.5 1 calc R U P A 2
H35D H 0.8069 0.5854 0.8415 0.041 Uiso 0.5 1 calc R U P A 2
C36B C 0.8948(9) 0.6381(4) 0.9267(10) 0.070(4) Uiso 0.5 1 d D . P A 2
H36D H 0.9217 0.6362 0.9961 0.105 Uiso 0.5 1 calc R U P A 2
H36E H 0.8683 0.6804 0.9149 0.105 Uiso 0.5 1 calc R U P A 2
H36F H 0.9403 0.6307 0.8771 0.105 Uiso 0.5 1 calc R U P A 2
C1 C 0.4311(3) 0.41002(19) 0.4943(3) 0.0160(10) Uani 1 1 d . . . . .
C2 C 0.3974(3) 0.48414(19) 0.6036(3) 0.0178(11) Uani 1 1 d . . . . .
C3 C 0.4654(3) 0.5314(2) 0.7480(3) 0.0197(11) Uani 1 1 d . . . . .
C4 C 0.5978(3) 0.51700(19) 0.8333(3) 0.0177(11) Uani 1 1 d . . . . .
C5 C 0.7267(3) 0.46524(19) 0.7882(3) 0.0154(10) Uani 1 1 d . . . . .
C6 C 0.7671(3) 0.40050(18) 0.6688(3) 0.0141(10) Uani 1 1 d . . . . .
C7 C 0.6956(3) 0.34556(18) 0.5334(3) 0.0164(11) Uani 1 1 d . . . . .
C8 C 0.5559(3) 0.34914(19) 0.4605(3) 0.0165(10) Uani 1 1 d . . . . .
C9 C 0.3388(3) 0.42714(18) 0.4673(3) 0.0158(10) Uani 1 1 d . . . . .
C10 C 0.2761(3) 0.40679(19) 0.3938(3) 0.0206(11) Uani 1 1 d . . . . .
C11 C 0.1936(3) 0.43552(19) 0.3909(3) 0.0213(11) Uani 1 1 d . . . . .
H11 H 0.1502 0.4225 0.3405 0.026 Uiso 1 1 calc R U . . .
C12 C 0.1731(3) 0.48307(19) 0.4603(3) 0.0211(11) Uani 1 1 d . . . . .
H12 H 0.1158 0.5016 0.4566 0.025 Uiso 1 1 calc R U . . .
C13 C 0.2338(3) 0.50375(19) 0.5341(3) 0.0182(11) Uani 1 1 d . . . . .
C14 C 0.3182(3) 0.47524(18) 0.5373(3) 0.0164(11) Uani 1 1 d . . . . .
C15 C 0.2931(3) 0.29605(19) 0.3653(3) 0.0271(12) Uani 1 1 d . . . . .
H15A H 0.2943 0.2983 0.4409 0.033 Uiso 1 1 calc R U . . .
H15B H 0.3470 0.2733 0.3451 0.033 Uiso 1 1 calc R U . . .
C16 C 0.2117(3) 0.2600(2) 0.3262(4) 0.0488(15) Uani 1 1 d . . . . .
H16A H 0.1587 0.2838 0.3434 0.073 Uiso 1 1 calc R U . . .
H16B H 0.2107 0.2177 0.3582 0.073 Uiso 1 1 calc R U . . .
H16C H 0.2130 0.2552 0.2519 0.073 Uiso 1 1 calc R U . . .
C17 C 0.1391(3) 0.5849(2) 0.5987(3) 0.0264(12) Uani 1 1 d . . . . .
H17A H 0.1199 0.5903 0.5259 0.032 Uiso 1 1 calc R U . . .
H17B H 0.1486 0.6280 0.6285 0.032 Uiso 1 1 calc R U . . .
C18 C 0.0682(3) 0.5517(2) 0.6537(3) 0.0391(14) Uani 1 1 d . . . . .
H18A H 0.0515 0.5123 0.6172 0.059 Uiso 1 1 calc R U . . .
H18B H 0.0166 0.5797 0.6566 0.059 Uiso 1 1 calc R U . . .
H18C H 0.0900 0.5412 0.7233 0.059 Uiso 1 1 calc R U . . .
C19 C 0.4640(3) 0.5682(2) 0.8422(3) 0.0227(11) Uani 1 1 d . . . . .
C20 C 0.3972(3) 0.6063(2) 0.8822(3) 0.0278(12) Uani 1 1 d . . . . .
C21 C 0.4140(3) 0.6309(2) 0.9776(3) 0.0334(13) Uani 1 1 d . . . . .
H21 H 0.3702 0.6569 1.0067 0.040 Uiso 1 1 calc R U . . .
C22 C 0.4928(3) 0.6197(2) 1.0344(3) 0.0315(13) Uani 1 1 d . . . . .
H22 H 0.5009 0.6380 1.1006 0.038 Uiso 1 1 calc R U . . .
C23 C 0.5594(3) 0.5826(2) 0.9960(3) 0.0241(11) Uani 1 1 d . . . . .
C24 C 0.5443(3) 0.5570(2) 0.8977(3) 0.0229(11) Uani 1 1 d . . . . .
C25 C 0.2498(3) 0.6480(2) 0.8599(4) 0.0405(14) Uani 1 1 d . . . . .
H25A H 0.2103 0.6641 0.8032 0.049 Uiso 1 1 calc R U . . .
H25B H 0.2699 0.6850 0.9019 0.049 Uiso 1 1 calc R U . . .
C26 C 0.2003(3) 0.6030(2) 0.9236(4) 0.0477(16) Uani 1 1 d . . . . .
H26A H 0.1853 0.5646 0.8838 0.072 Uiso 1 1 calc R U . . .
H26B H 0.1460 0.6236 0.9448 0.072 Uiso 1 1 calc R U . . .
H26C H 0.2370 0.5912 0.9843 0.072 Uiso 1 1 calc R U . . .
C27 C 0.6516(3) 0.5964(2) 1.1468(3) 0.0294(12) Uani 1 1 d . . . . .
H27A H 0.6027 0.5848 1.1909 0.035 Uiso 1 1 calc R U . . .
H27B H 0.6544 0.6435 1.1418 0.035 Uiso 1 1 calc R U . . .
C28 C 0.7383(3) 0.5703(2) 1.1917(3) 0.0339(13) Uani 1 1 d . . . . .
H28A H 0.7333 0.5240 1.2012 0.051 Uiso 1 1 calc R U . . .
H28B H 0.7522 0.5907 1.2579 0.051 Uiso 1 1 calc R U . . .
H28C H 0.7856 0.5794 1.1451 0.051 Uiso 1 1 calc R U . . .
C29 C 0.8221(3) 0.45863(19) 0.8056(3) 0.0153(10) Uani 1 1 d . . . . .
C30 C 0.8822(3) 0.48562(18) 0.8755(3) 0.0196(11) Uani 1 1 d D . . . .
C31 C 0.9702(3) 0.4680(2) 0.8708(3) 0.0249(12) Uani 1 1 d . . . . .
H31 H 1.0127 0.4845 0.9195 0.030 Uiso 1 1 calc R U . . .
C32 C 0.9967(3) 0.4264(2) 0.7957(3) 0.0251(12) Uani 1 1 d . . . . .
H32 H 1.0571 0.4145 0.7946 0.030 Uiso 1 1 calc R U . . .
C33 C 0.9378(3) 0.4017(2) 0.7226(3) 0.0209(11) Uani 1 1 d D . . . .
C34 C 0.8475(3) 0.41685(19) 0.7289(3) 0.0166(11) Uani 1 1 d . . . . .
C37 C 1.0594(3) 0.3574(2) 0.6352(3) 0.0418(14) Uani 1 1 d D . . . .
H37A H 1.0871 0.4001 0.6309 0.050 Uiso 1 1 calc R U . . .
H37B H 1.0851 0.3352 0.6964 0.050 Uiso 1 1 calc R U . . .
C38 C 1.0756(3) 0.3206(2) 0.5437(4) 0.0502(11) Uani 1 1 d D . . . .
H38A H 1.0475 0.2786 0.5484 0.075 Uiso 1 1 calc R U . . .
H38B H 1.1394 0.3151 0.5376 0.075 Uiso 1 1 calc R U . . .
H38C H 1.0509 0.3433 0.4835 0.075 Uiso 1 1 calc R U . . .
C39 C 0.6910(3) 0.29936(19) 0.4509(3) 0.0179(11) Uani 1 1 d . . . . .
C40 C 0.7553(3) 0.2583(2) 0.4121(3) 0.0230(11) Uani 1 1 d . . . . .
C41 C 0.7296(3) 0.2202(2) 0.3311(3) 0.0297(12) Uani 1 1 d . . . . .
H41 H 0.7712 0.1911 0.3053 0.036 Uiso 1 1 calc R U . . .
C42 C 0.6448(3) 0.2225(2) 0.2850(3) 0.0288(12) Uani 1 1 d . . . . .
H42 H 0.6302 0.1951 0.2288 0.035 Uiso 1 1 calc R U . . .
C43 C 0.5816(3) 0.2639(2) 0.3197(3) 0.0236(11) Uani 1 1 d . . . . .
C44 C 0.6051(3) 0.30210(19) 0.4040(3) 0.0187(11) Uani 1 1 d . . . . .
C45 C 0.9049(3) 0.2199(2) 0.4157(3) 0.0341(13) Uani 1 1 d . . . . .
H45A H 0.8803 0.1775 0.3963 0.041 Uiso 1 1 calc R U . . .
H45B H 0.9536 0.2131 0.4674 0.041 Uiso 1 1 calc R U . . .
C46 C 0.9413(3) 0.2511(2) 0.3223(4) 0.0502(11) Uani 1 1 d . . . . .
H46A H 0.8952 0.2527 0.2673 0.075 Uiso 1 1 calc R U . . .
H46B H 0.9916 0.2263 0.2996 0.075 Uiso 1 1 calc R U . . .
H46C H 0.9606 0.2947 0.3394 0.075 Uiso 1 1 calc R U . . .
C47 C 0.4845(3) 0.2403(2) 0.1762(3) 0.0359(13) Uani 1 1 d . . . . .
H47A H 0.4864 0.1931 0.1820 0.043 Uiso 1 1 calc R U . . .
H47B H 0.5313 0.2541 0.1307 0.043 Uiso 1 1 calc R U . . .
C48 C 0.3953(3) 0.2615(3) 0.1334(3) 0.0474(15) Uani 1 1 d . . . . .
H48A H 0.3489 0.2385 0.1680 0.071 Uiso 1 1 calc R U . . .
H48B H 0.3904 0.2524 0.0600 0.071 Uiso 1 1 calc R U . . .
H48C H 0.3885 0.3075 0.1445 0.071 Uiso 1 1 calc R U . . .
N1 N 0.4638(2) 0.44373(15) 0.5766(2) 0.0181(9) Uani 1 1 d . . . . .
N2 N 0.3981(2) 0.52518(16) 0.6817(3) 0.0193(9) Uani 1 1 d . . . . .
N3 N 0.5456(2) 0.50233(15) 0.7484(2) 0.0178(9) Uani 1 1 d . . . . .
H3 H 0.5622 0.4768 0.6994 0.021 Uiso 1 1 calc R U . . .
N4 N 0.6805(2) 0.50162(15) 0.8535(2) 0.0180(9) Uani 1 1 d . . . . .
N5 N 0.6956(2) 0.43161(15) 0.7062(2) 0.0168(9) Uani 1 1 d . . . . .
N6 N 0.7662(2) 0.35845(15) 0.5927(2) 0.0168(9) Uani 1 1 d . . . . .
N7 N 0.6127(2) 0.37273(15) 0.5353(2) 0.0159(9) Uani 1 1 d . . . . .
H7 H 0.5980 0.4020 0.5797 0.019 Uiso 1 1 calc R U . . .
N8 N 0.4723(2) 0.36546(16) 0.4403(2) 0.0182(9) Uani 1 1 d . . . . .
O1 O 0.29172(19) 0.35991(13) 0.3229(2) 0.0238(8) Uani 1 1 d . . . . .
O2 O 0.22097(19) 0.55005(13) 0.6053(2) 0.0242(8) Uani 1 1 d . . . . .
O3 O 0.3246(2) 0.61701(15) 0.8187(2) 0.0361(9) Uani 1 1 d . . . . .
O4 O 0.6374(2) 0.56895(14) 1.0476(2) 0.0324(8) Uani 1 1 d . . . . .
O5 O 0.85935(19) 0.52819(13) 0.9507(2) 0.0251(8) Uani 1 1 d D . . . .
O6 O 0.96261(19) 0.36392(15) 0.6427(2) 0.0335(9) Uani 1 1 d D . . . .
O7 O 0.83660(19) 0.25777(13) 0.4603(2) 0.0270(8) Uani 1 1 d . . . . .
O8 O 0.4980(2) 0.26901(14) 0.2754(2) 0.0284(8) Uani 1 1 d . . . . .

loop_
_atom_site_aniso_label
_atom_site_aniso_U_11
_atom_site_aniso_U_22
_atom_site_aniso_U_33
_atom_site_aniso_U_23
_atom_site_aniso_U_13
_atom_site_aniso_U_12
C1 0.014(3) 0.015(2) 0.020(2) 0.004(2) 0.007(2) -0.001(2)
C2 0.010(3) 0.016(2) 0.027(3) 0.000(2) -0.001(2) -0.002(2)
C3 0.018(3) 0.019(3) 0.023(3) -0.003(2) 0.001(2) -0.001(2)
C4 0.018(3) 0.016(2) 0.020(3) -0.0041(19) 0.003(2) 0.000(2)
C5 0.015(3) 0.015(2) 0.018(2) 0.003(2) 0.006(2) -0.002(2)
C6 0.020(3) 0.006(2) 0.017(2) 0.0057(19) 0.003(2) -0.001(2)
C7 0.017(3) 0.009(2) 0.024(3) 0.0036(19) 0.002(2) 0.003(2)
C8 0.018(3) 0.015(2) 0.018(2) -0.0031(19) 0.007(2) -0.003(2)
C9 0.018(3) 0.013(2) 0.017(2) 0.0012(19) 0.002(2) 0.001(2)
C10 0.024(3) 0.017(2) 0.021(3) 0.005(2) 0.000(2) 0.000(2)
C11 0.018(3) 0.023(3) 0.022(3) 0.005(2) -0.004(2) -0.003(2)
C12 0.019(3) 0.020(3) 0.025(3) 0.006(2) 0.002(2) 0.002(2)
C13 0.018(3) 0.014(2) 0.022(3) 0.000(2) -0.001(2) 0.005(2)
C14 0.018(3) 0.012(2) 0.019(2) 0.004(2) 0.002(2) 0.004(2)
C15 0.024(3) 0.021(3) 0.036(3) -0.004(2) -0.004(2) 0.002(2)
C16 0.026(3) 0.040(3) 0.081(4) -0.017(3) 0.004(3) -0.004(3)
C17 0.020(3) 0.027(3) 0.032(3) 0.005(2) 0.008(2) 0.011(3)
C18 0.030(3) 0.038(3) 0.050(3) 0.008(3) 0.015(3) 0.005(3)
C19 0.016(3) 0.022(3) 0.030(3) -0.001(2) 0.003(2) -0.002(2)
C20 0.023(3) 0.032(3) 0.027(3) -0.009(2) -0.003(2) 0.008(3)
C21 0.023(3) 0.042(3) 0.036(3) -0.017(3) 0.005(2) 0.008(3)
C22 0.027(3) 0.037(3) 0.031(3) -0.015(2) 0.002(2) 0.006(3)
C23 0.013(3) 0.029(3) 0.030(3) -0.008(2) -0.005(2) 0.002(3)
C24 0.015(3) 0.023(3) 0.032(3) -0.006(2) 0.003(2) 0.004(2)
C25 0.029(4) 0.039(3) 0.054(4) 0.000(3) 0.003(3) 0.012(3)
C26 0.050(4) 0.045(3) 0.050(4) 0.005(3) 0.026(3) -0.001(3)
C27 0.032(3) 0.030(3) 0.026(3) -0.008(2) 0.000(2) -0.011(3)
C28 0.024(3) 0.047(3) 0.031(3) 0.002(2) 0.000(2) -0.002(3)
C29 0.014(3) 0.015(2) 0.017(2) 0.0035(19) 0.002(2) 0.004(2)
C30 0.022(3) 0.019(3) 0.018(3) -0.001(2) 0.001(2) 0.002(2)
C31 0.016(3) 0.032(3) 0.027(3) -0.001(2) -0.003(2) -0.001(3)
C32 0.012(3) 0.040(3) 0.024(3) 0.005(2) 0.004(2) 0.004(3)
C33 0.017(3) 0.025(3) 0.020(3) 0.004(2) 0.003(2) 0.005(2)
C34 0.017(3) 0.015(2) 0.018(2) 0.0040(19) 0.002(2) 0.003(2)
C37 0.026(4) 0.046(3) 0.053(4) -0.012(3) -0.003(3) 0.004(3)
C38 0.038(3) 0.040(2) 0.074(3) -0.003(2) 0.018(2) 0.006(2)
C39 0.016(3) 0.012(2) 0.026(3) 0.000(2) 0.003(2) -0.006(2)
C40 0.017(3) 0.017(3) 0.035(3) -0.003(2) 0.000(2) -0.002(2)
C41 0.020(3) 0.029(3) 0.040(3) -0.010(2) 0.007(2) 0.003(3)
C42 0.024(3) 0.030(3) 0.033(3) -0.014(2) 0.003(2) 0.001(3)
C43 0.016(3) 0.028(3) 0.028(3) -0.009(2) 0.002(2) 0.000(3)
C44 0.017(3) 0.015(2) 0.024(3) -0.003(2) 0.007(2) -0.002(2)
C45 0.025(3) 0.027(3) 0.050(3) -0.014(2) 0.008(2) 0.009(3)
C46 0.038(3) 0.040(2) 0.074(3) -0.003(2) 0.018(2) 0.006(2)
C47 0.030(3) 0.048(3) 0.030(3) -0.018(3) 0.000(2) -0.002(3)
C48 0.034(4) 0.076(4) 0.032(3) -0.021(3) -0.006(2) 0.005(3)
N1 0.018(2) 0.016(2) 0.021(2) -0.0009(17) 0.0031(17) 0.0017(19)
N2 0.016(2) 0.018(2) 0.023(2) -0.0024(17) 0.0000(18) -0.0018(19)
N3 0.012(2) 0.019(2) 0.023(2) -0.0116(17) 0.0028(17) 0.0058(19)
N4 0.015(2) 0.017(2) 0.022(2) -0.0055(17) 0.0019(17) 0.0026(19)
N5 0.017(2) 0.0143(19) 0.019(2) -0.0018(16) 0.0051(17) 0.0000(19)
N6 0.017(2) 0.014(2) 0.020(2) 0.0003(17) 0.0056(17) -0.0007(18)
N7 0.011(2) 0.0136(19) 0.024(2) -0.0025(16) 0.0047(17) 0.0009(18)
N8 0.013(2) 0.020(2) 0.023(2) -0.0019(17) 0.0035(17) -0.0002(19)
O1 0.026(2) 0.0180(17) 0.0273(18) -0.0035(14) -0.0026(14) -0.0003(16)
O2 0.017(2) 0.0242(17) 0.0309(18) -0.0030(15) -0.0007(14) 0.0093(16)
O3 0.019(2) 0.047(2) 0.043(2) -0.0114(17) 0.0004(16) 0.0174(19)
O4 0.019(2) 0.048(2) 0.0303(19) -0.0161(16) -0.0018(15) 0.0044(18)
O5 0.024(2) 0.0269(17) 0.0239(17) -0.0063(14) -0.0031(14) 0.0017(16)
O6 0.020(2) 0.049(2) 0.0317(19) -0.0102(16) 0.0020(15) 0.0151(19)
O7 0.014(2) 0.0228(17) 0.045(2) -0.0121(15) 0.0043(15) 0.0031(17)
O8 0.018(2) 0.042(2) 0.0252(18) -0.0174(15) -0.0002(14) 0.0023(18)

loop_
_atom_type_symbol
_atom_type_description
_atom_type_scat_dispersion_real
_atom_type_scat_dispersion_imag
_atom_type_scat_source
C C 0.0033 0.0016 'International Tables Vol C Tables 4.2.6.8 and 6.1.1.4'
H H 0.0000 0.0000 'International Tables Vol C Tables 4.2.6.8 and 6.1.1.4'
N N 0.0061 0.0033 'International Tables Vol C Tables 4.2.6.8 and 6.1.1.4'
O O 0.0106 0.0060 'International Tables Vol C Tables 4.2.6.8 and 6.1.1.4'

loop_
_geom_angle_atom_site_label_1
_geom_angle_atom_site_label_2
_geom_angle_atom_site_label_3
_geom_angle
_geom_angle_site_symmetry_1
_geom_angle_site_symmetry_3
_geom_angle_publ_flag
O5 C35 C36 110.2(6) . . ?
O5 C35 H35A 109.6 . . ?
C36 C35 H35A 109.6 . . ?
O5 C35 H35B 109.6 . . ?
C36 C35 H35B 109.6 . . ?
H35A C35 H35B 108.1 . . ?
C35 C36 H36A 109.5 . . ?
C35 C36 H36B 109.5 . . ?
H36A C36 H36B 109.5 . . ?
C35 C36 H36C 109.5 . . ?
H36A C36 H36C 109.5 . . ?
H36B C36 H36C 109.5 . . ?
O5 C35B C36B 110.5(7) . . ?
O5 C35B H35C 109.5 . . ?
C36B C35B H35C 109.5 . . ?
O5 C35B H35D 109.5 . . ?
C36B C35B H35D 109.5 . . ?
H35C C35B H35D 108.1 . . ?
C35B C36B H36D 109.5 . . ?
C35B C36B H36E 109.5 . . ?
H36D C36B H36E 109.5 . . ?
C35B C36B H36F 109.5 . . ?
H36D C36B H36F 109.5 . . ?
H36E C36B H36F 109.5 . . ?
N8 C1 N1 127.9(4) . . ?
N8 C1 C9 120.2(4) . . ?
N1 C1 C9 111.8(3) . . ?
N2 C2 N1 127.8(4) . . ?
N2 C2 C14 121.0(4) . . ?
N1 C2 C14 111.1(4) . . ?
N2 C3 N3 128.6(4) . . ?
N2 C3 C19 124.8(4) . . ?
N3 C3 C19 106.4(4) . . ?
N4 C4 N3 128.4(4) . . ?
N4 C4 C24 125.2(4) . . ?
N3 C4 C24 106.4(4) . . ?
N5 C5 N4 128.3(4) . . ?
N5 C5 C29 112.4(3) . . ?
N4 C5 C29 119.3(4) . . ?
N6 C6 N5 126.8(4) . . ?
N6 C6 C34 122.6(4) . . ?
N5 C6 C34 110.4(3) . . ?
N6 C7 N7 128.3(4) . . ?
N6 C7 C39 125.8(4) . . ?
N7 C7 C39 105.9(4) . . ?
N8 C8 N7 127.9(4) . . ?
N8 C8 C44 125.4(4) . . ?
N7 C8 C44 106.7(4) . . ?
C10 C9 C14 120.4(4) . . ?
C10 C9 C1 134.8(4) . . ?
C14 C9 C1 104.7(4) . . ?
O1 C10 C9 123.6(4) . . ?
O1 C10 C11 118.1(4) . . ?
C9 C10 C11 118.3(4) . . ?
C10 C11 C12 121.3(4) . . ?
C10 C11 H11 119.4 . . ?
C12 C11 H11 119.4 . . ?
C13 C12 C11 121.5(4) . . ?
C13 C12 H12 119.3 . . ?
C11 C12 H12 119.3 . . ?
O2 C13 C12 126.4(4) . . ?
O2 C13 C14 115.9(4) . . ?
C12 C13 C14 117.7(4) . . ?
C9 C14 C13 120.7(4) . . ?
C9 C14 C2 106.1(4) . . ?
C13 C14 C2 133.1(4) . . ?
O1 C15 C16 109.4(4) . . ?
O1 C15 H15A 109.8 . . ?
C16 C15 H15A 109.8 . . ?
O1 C15 H15B 109.8 . . ?
C16 C15 H15B 109.8 . . ?
H15A C15 H15B 108.2 . . ?
C15 C16 H16A 109.5 . . ?
C15 C16 H16B 109.5 . . ?
H16A C16 H16B 109.5 . . ?
C15 C16 H16C 109.5 . . ?
H16A C16 H16C 109.5 . . ?
H16B C16 H16C 109.5 . . ?
O2 C17 C18 111.8(3) . . ?
O2 C17 H17A 109.2 . . ?
C18 C17 H17A 109.2 . . ?
O2 C17 H17B 109.2 . . ?
C18 C17 H17B 109.2 . . ?
H17A C17 H17B 107.9 . . ?
C17 C18 H18A 109.5 . . ?
C17 C18 H18B 109.5 . . ?
H18A C18 H18B 109.5 . . ?
C17 C18 H18C 109.5 . . ?
H18A C18 H18C 109.5 . . ?
H18B C18 H18C 109.5 . . ?
C20 C19 C24 121.5(4) . . ?
C20 C19 C3 130.8(4) . . ?
C24 C19 C3 107.6(4) . . ?
C21 C20 O3 127.3(4) . . ?
C21 C20 C19 116.5(4) . . ?
O3 C20 C19 116.1(4) . . ?
C20 C21 C22 122.9(5) . . ?
C20 C21 H21 118.6 . . ?
C22 C21 H21 118.6 . . ?
C23 C22 C21 121.3(4) . . ?
C23 C22 H22 119.3 . . ?
C21 C22 H22 119.3 . . ?
O4 C23 C22 124.6(4) . . ?
O4 C23 C24 118.3(4) . . ?
C22 C23 C24 117.1(4) . . ?
C23 C24 C19 120.6(4) . . ?
C23 C24 C4 132.6(4) . . ?
C19 C24 C4 106.7(4) . . ?
O3 C25 C26 110.6(4) . . ?
O3 C25 H25A 109.5 . . ?
C26 C25 H25A 109.5 . . ?
O3 C25 H25B 109.5 . . ?
C26 C25 H25B 109.5 . . ?
H25A C25 H25B 108.1 . . ?
C25 C26 H26A 109.5 . . ?
C25 C26 H26B 109.5 . . ?
H26A C26 H26B 109.5 . . ?
C25 C26 H26C 109.5 . . ?
H26A C26 H26C 109.5 . . ?
H26B C26 H26C 109.5 . . ?
O4 C27 C28 107.5(4) . . ?
O4 C27 H27A 110.2 . . ?
C28 C27 H27A 110.2 . . ?
O4 C27 H27B 110.2 . . ?
C28 C27 H27B 110.2 . . ?
H27A C27 H27B 108.5 . . ?
C27 C28 H28A 109.5 . . ?
C27 C28 H28B 109.5 . . ?
H28A C28 H28B 109.5 . . ?
C27 C28 H28C 109.5 . . ?
H28A C28 H28C 109.5 . . ?
H28B C28 H28C 109.5 . . ?
C30 C29 C34 122.4(4) . . ?
C30 C29 C5 133.0(4) . . ?
C34 C29 C5 104.5(4) . . ?
O5 C30 C29 123.7(4) . . ?
O5 C30 C31 118.4(4) . . ?
C29 C30 C31 117.9(4) . . ?
C32 C31 C30 120.5(4) . . ?
C32 C31 H31 119.7 . . ?
C30 C31 H31 119.7 . . ?
C33 C32 C31 121.9(4) . . ?
C33 C32 H32 119.0 . . ?
C31 C32 H32 119.0 . . ?
O6 C33 C32 123.5(4) . . ?
O6 C33 C34 118.1(4) . . ?
C32 C33 C34 118.3(4) . . ?
C29 C34 C33 118.8(4) . . ?
C29 C34 C6 106.5(4) . . ?
C33 C34 C6 134.7(4) . . ?
C38 C37 O6 108.0(4) . . ?
C38 C37 H37A 110.1 . . ?
O6 C37 H37A 110.1 . . ?
C38 C37 H37B 110.1 . . ?
O6 C37 H37B 110.1 . . ?
H37A C37 H37B 108.4 . . ?
C37 C38 H38A 109.5 . . ?
C37 C38 H38B 109.5 . . ?
H38A C38 H38B 109.5 . . ?
C37 C38 H38C 109.5 . . ?
H38A C38 H38C 109.5 . . ?
H38B C38 H38C 109.5 . . ?
C40 C39 C44 120.4(4) . . ?
C40 C39 C7 131.6(4) . . ?
C44 C39 C7 108.0(4) . . ?
O7 C40 C41 125.1(4) . . ?
O7 C40 C39 117.6(4) . . ?
C41 C40 C39 117.2(4) . . ?
C40 C41 C42 122.6(4) . . ?
C40 C41 H41 118.7 . . ?
C42 C41 H41 118.7 . . ?
C43 C42 C41 121.1(4) . . ?
C43 C42 H42 119.5 . . ?
C41 C42 H42 119.5 . . ?
O8 C43 C42 123.3(4) . . ?
O8 C43 C44 119.1(4) . . ?
C42 C43 C44 117.6(4) . . ?
C43 C44 C39 121.1(4) . . ?
C43 C44 C8 132.1(4) . . ?
C39 C44 C8 106.8(4) . . ?
O7 C45 C46 112.5(4) . . ?
O7 C45 H45A 109.1 . . ?
C46 C45 H45A 109.1 . . ?
O7 C45 H45B 109.1 . . ?
C46 C45 H45B 109.1 . . ?
H45A C45 H45B 107.8 . . ?
C45 C46 H46A 109.5 . . ?
C45 C46 H46B 109.5 . . ?
H46A C46 H46B 109.5 . . ?
C45 C46 H46C 109.5 . . ?
H46A C46 H46C 109.5 . . ?
H46B C46 H46C 109.5 . . ?
O8 C47 C48 107.5(4) . . ?
O8 C47 H47A 110.2 . . ?
C48 C47 H47A 110.2 . . ?
O8 C47 H47B 110.2 . . ?
C48 C47 H47B 110.2 . . ?
H47A C47 H47B 108.5 . . ?
C47 C48 H48A 109.5 . . ?
C47 C48 H48B 109.5 . . ?
H48A C48 H48B 109.5 . . ?
C47 C48 H48C 109.5 . . ?
H48A C48 H48C 109.5 . . ?
H48B C48 H48C 109.5 . . ?
C1 N1 C2 106.1(3) . . ?
C3 N2 C2 123.3(4) . . ?
C3 N3 C4 112.7(3) . . ?
C3 N3 H3 123.6 . . ?
C4 N3 H3 123.6 . . ?
C4 N4 C5 121.7(4) . . ?
C5 N5 C6 106.1(3) . . ?
C7 N6 C6 123.8(4) . . ?
C8 N7 C7 112.5(3) . . ?
C8 N7 H7 123.7 . . ?
C7 N7 H7 123.7 . . ?
C8 N8 C1 122.5(4) . . ?
C10 O1 C15 113.5(3) . . ?
C13 O2 C17 118.0(3) . . ?
C20 O3 C25 118.3(4) . . ?
C23 O4 C27 117.2(3) . . ?
C30 O5 C35B 115.5(6) . . ?
C30 O5 C35 112.9(5) . . ?
C33 O6 C37 114.1(3) . . ?
C40 O7 C45 117.8(3) . . ?
C43 O8 C47 116.1(3) . . ?

loop_
_geom_bond_atom_site_label_1
_geom_bond_atom_site_label_2
_geom_bond_distance
_geom_bond_site_symmetry_2
_geom_bond_publ_flag
C35 O5 1.456(6) . ?
C35 C36 1.464(8) . ?
C35 H35A 0.9900 . ?
C35 H35B 0.9900 . ?
C36 H36A 0.9800 . ?
C36 H36B 0.9800 . ?
C36 H36C 0.9800 . ?
C35B O5 1.439(6) . ?
C35B C36B 1.465(8) . ?
C35B H35C 0.9900 . ?
C35B H35D 0.9900 . ?
C36B H36D 0.9800 . ?
C36B H36E 0.9800 . ?
C36B H36F 0.9800 . ?
C1 N8 1.341(5) . ?
C1 N1 1.362(5) . ?
C1 C9 1.470(6) . ?
C2 N2 1.335(5) . ?
C2 N1 1.372(5) . ?
C2 C14 1.460(6) . ?
C3 N2 1.315(5) . ?
C3 N3 1.359(5) . ?
C3 C19 1.454(5) . ?
C4 N4 1.309(5) . ?
C4 N3 1.370(5) . ?
C4 C24 1.459(5) . ?
C5 N5 1.351(5) . ?
C5 N4 1.361(5) . ?
C5 C29 1.460(6) . ?
C6 N6 1.329(5) . ?
C6 N5 1.373(5) . ?
C6 C34 1.460(6) . ?
C7 N6 1.320(5) . ?
C7 N7 1.381(5) . ?
C7 C39 1.449(5) . ?
C8 N8 1.327(5) . ?
C8 N7 1.365(5) . ?
C8 C44 1.457(5) . ?
C9 C10 1.388(6) . ?
C9 C14 1.405(5) . ?
C10 O1 1.379(5) . ?
C10 C11 1.387(6) . ?
C11 C12 1.392(5) . ?
C11 H11 0.9500 . ?
C12 C13 1.373(6) . ?
C12 H12 0.9500 . ?
C13 O2 1.364(4) . ?
C13 C14 1.411(5) . ?
C15 O1 1.447(5) . ?
C15 C16 1.516(6) . ?
C15 H15A 0.9900 . ?
C15 H15B 0.9900 . ?
C16 H16A 0.9800 . ?
C16 H16B 0.9800 . ?
C16 H16C 0.9800 . ?
C17 O2 1.438(5) . ?
C17 C18 1.492(5) . ?
C17 H17A 0.9900 . ?
C17 H17B 0.9900 . ?
C18 H18A 0.9800 . ?
C18 H18B 0.9800 . ?
C18 H18C 0.9800 . ?
C19 C20 1.407(6) . ?
C19 C24 1.409(6) . ?
C20 C21 1.364(6) . ?
C20 O3 1.366(5) . ?
C21 C22 1.398(6) . ?
C21 H21 0.9500 . ?
C22 C23 1.385(6) . ?
C22 H22 0.9500 . ?
C23 O4 1.365(5) . ?
C23 C24 1.404(6) . ?
C25 O3 1.433(5) . ?
C25 C26 1.483(6) . ?
C25 H25A 0.9900 . ?
C25 H25B 0.9900 . ?
C26 H26A 0.9800 . ?
C26 H26B 0.9800 . ?
C26 H26C 0.9800 . ?
C27 O4 1.428(5) . ?
C27 C28 1.516(6) . ?
C27 H27A 0.9900 . ?
C27 H27B 0.9900 . ?
C28 H28A 0.9800 . ?
C28 H28B 0.9800 . ?
C28 H28C 0.9800 . ?
C29 C30 1.383(6) . ?
C29 C34 1.398(5) . ?
C30 O5 1.382(4) . ?
C30 C31 1.388(6) . ?
C31 C32 1.385(5) . ?
C31 H31 0.9500 . ?
C32 C33 1.378(6) . ?
C32 H32 0.9500 . ?
C33 O6 1.378(4) . ?
C33 C34 1.411(6) . ?
C37 C38 1.453(5) . ?
C37 O6 1.480(4) . ?
C37 H37A 0.9900 . ?
C37 H37B 0.9900 . ?
C38 H38A 0.9800 . ?
C38 H38B 0.9800 . ?
C38 H38C 0.9800 . ?
C39 C40 1.411(6) . ?
C39 C44 1.414(6) . ?
C40 O7 1.359(5) . ?
C40 C41 1.368(6) . ?
C41 C42 1.396(6) . ?
C41 H41 0.9500 . ?
C42 C43 1.383(5) . ?
C42 H42 0.9500 . ?
C43 O8 1.373(5) . ?
C43 C44 1.396(5) . ?
C45 O7 1.447(5) . ?
C45 C46 1.512(6) . ?
C45 H45A 0.9900 . ?
C45 H45B 0.9900 . ?
C46 H46A 0.9800 . ?
C46 H46B 0.9800 . ?
C46 H46C 0.9800 . ?
C47 O8 1.437(5) . ?
C47 C48 1.507(6) . ?
C47 H47A 0.9900 . ?
C47 H47B 0.9900 . ?
C48 H48A 0.9800 . ?
C48 H48B 0.9800 . ?
C48 H48C 0.9800 . ?
N3 H3 0.8800 . ?
N7 H7 0.8800 . ?
